data_2231337
loop_
_publ_author_name
'Tilborg, Anaelle'
'Boittiaux, Irving'
'Norberg, Bernadette'
'Lambert, Didier'
'Wouters, Johan'

_publ_section_title
;
 4-Nitro-<i>N</i>-phthalyl-<small>L</small>-tryptophan
;
_journal_coeditor_code VM2109
_journal_issue 8
_journal_name_full 'Acta Crystallographica Section E'
_journal_page_first o2116
_journal_paper_doi 10.1107/S1600536811029138
_journal_volume 67
_journal_year 2011
_chemical_formula_iupac 'C19 H13 N3 O6'
_chemical_formula_moiety 'C19 H13 N3 O6'
_chemical_formula_sum 'C19 H13 N3 O6'
_chemical_formula_weight 379.33
_chemical_name_common IB07
_chemical_name_systematic
;
(2<i>R</i>)-3-(1<i>H</i>-indol-3-yl)-2-(4-nitro-1,3-dioxoisoindolin-
2-yl)propanoic acid
;
_space_group_IT_number 4
_symmetry_cell_setting monoclinic
_symmetry_space_group_name_Hall 'P 2yb'
_symmetry_space_group_name_H-M 'P 1 21 1'
_atom_sites_solution_hydrogens geom
_atom_sites_solution_primary direct
_atom_sites_solution_secondary difmap
_audit_creation_method SHELXL-97
_cell_angle_alpha 90.00
_cell_angle_beta 95.415(4)
_cell_angle_gamma 90.00
_cell_formula_units_Z 2
_cell_length_a 7.0569(3)
_cell_length_b 15.5302(8)
_cell_length_c 7.6947(4)
_cell_measurement_reflns_used 4268
_cell_measurement_temperature 293(2)
_cell_measurement_theta_max 67.8917
_cell_measurement_theta_min 2.8430
_cell_volume 839.54(7)
_computing_cell_refinement 'CrysAlis PRO (Oxford Diffraction, 2009)'
_computing_data_collection 'CrysAlis PRO (Oxford Diffraction, 2009)'
_computing_data_reduction 'CrysAlisPro (Oxford Diffraction, 2009)'
_computing_molecular_graphics 'ORTEPIII (Burnett & Johnson, 1996) and PLATON (Spek, 2009)'
_computing_publication_material 'SHELXL97 (Sheldrick, 2008)'
_computing_structure_refinement 'SHELXL97 (Sheldrick, 2008)'
_computing_structure_solution 'SIR92 (Altomare <i>et al.</i>, 1994)'
_diffrn_ambient_temperature 293(2)
_diffrn_detector_area_resol_mean 10.3712
_diffrn_measured_fraction_theta_full 0.992
_diffrn_measured_fraction_theta_max 0.992
_diffrn_measurement_device_type 'Oxford Diffraction Xcalibur Ruby Gemini ultra'
_diffrn_measurement_method \w
_diffrn_radiation_monochromator graphite
_diffrn_radiation_source 'fine-focus sealed tube'
_diffrn_radiation_type CuK\a
_diffrn_radiation_wavelength 1.54184
_diffrn_reflns_av_R_equivalents 0.0288
_diffrn_reflns_av_sigmaI/netI 0.0212
_diffrn_reflns_limit_h_max 8
_diffrn_reflns_limit_h_min -8
_diffrn_reflns_limit_k_max 17
_diffrn_reflns_limit_k_min -18
_diffrn_reflns_limit_l_max 8
_diffrn_reflns_limit_l_min -9
_diffrn_reflns_number 9007
_diffrn_reflns_theta_full 68.01
_diffrn_reflns_theta_max 68.01
_diffrn_reflns_theta_min 5.70
_exptl_absorpt_coefficient_mu 0.967
_exptl_absorpt_correction_T_max 0.9716
_exptl_absorpt_correction_T_min 0.8154
_exptl_absorpt_correction_type multi-scan
_exptl_absorpt_process_details '(CrysAlis PRO; Oxford Diffraction, 2009)'
_exptl_crystal_colour yellow
_exptl_crystal_density_diffrn 1.501
_exptl_crystal_density_method 'not measured'
_exptl_crystal_description prism
_exptl_crystal_F_000 392
_exptl_crystal_size_max 0.22
_exptl_crystal_size_mid 0.10
_exptl_crystal_size_min 0.03
_refine_diff_density_max 0.153
_refine_diff_density_min -0.125
_refine_ls_abs_structure_details 'Flack (1983), 1371 Friedel pairs'
_refine_ls_abs_structure_Flack -0.1(2)
_refine_ls_extinction_coef 0.0080(8)
_refine_ls_extinction_expression Fc^*^=kFc[1+0.001xFc^2^\l^3^/sin(2\q)]^-1/4^
_refine_ls_extinction_method 'SHELXL97 (Sheldrick, 2008)'
_refine_ls_goodness_of_fit_ref 1.055
_refine_ls_hydrogen_treatment mixed
_refine_ls_matrix_type full
_refine_ls_number_constraints 0
_refine_ls_number_parameters 262
_refine_ls_number_reflns 2966
_refine_ls_number_restraints 1
_refine_ls_restrained_S_all 1.055
_refine_ls_R_factor_all 0.0347
_refine_ls_R_factor_gt 0.0307
_refine_ls_shift/su_max 0.000
_refine_ls_shift/su_mean 0.000
_refine_ls_structure_factor_coef Fsqd
_refine_ls_weighting_details 'calc w=1/[\s^2^(Fo^2^)+(0.0492P)^2^+0.1477P] where P=(Fo^2^+2Fc^2^)/3'
_refine_ls_weighting_scheme calc
_refine_ls_wR_factor_gt 0.0813
_refine_ls_wR_factor_ref 0.0906
_reflns_number_gt 2735
_reflns_number_total 2966
_reflns_threshold_expression I>2\s(I)
_cod_data_source_file vm2109.cif
_cod_data_source_block I
_cod_original_sg_symbol_H-M 'P 21'
_cod_database_code 2231337
_cod_database_fobs_code 2231337

loop_
_symmetry_equiv_pos_as_xyz
'x, y, z'
'-x, y+1/2, -z'

loop_
_atom_site_type_symbol
_atom_site_label
_atom_site_fract_x
_atom_site_fract_y
_atom_site_fract_z
_atom_site_U_iso_or_equiv
_atom_site_adp_type
_atom_site_calc_flag
_atom_site_refinement_flags
_atom_site_occupancy
_atom_site_symmetry_multiplicity
C C1 0.7937(3) 0.58969(13) 0.3293(3) 0.0401(4) Uani d . 1 1
C C2 0.8237(3) 0.64858(13) 0.4829(3) 0.0385(4) Uani d . 1 1
C C3 0.7949(3) 0.73572(14) 0.5072(3) 0.0427(5) Uani d . 1 1
C C4 0.8157(3) 0.77052(15) 0.6745(3) 0.0481(5) Uani d . 1 1
H H4 0.7881 0.8283 0.6913 0.058 Uiso calc RD 1 1
C C5 0.8772(3) 0.71950(17) 0.8159(3) 0.0533(6) Uani d . 1 1
H H5 0.8943 0.7437 0.9269 0.064 Uiso calc RD 1 1
C C6 0.9135(3) 0.63265(16) 0.7939(3) 0.0497(5) Uani d . 1 1
H H6 0.9581 0.5984 0.8881 0.060 Uiso calc RD 1 1
C C7 0.8815(3) 0.59866(14) 0.6286(3) 0.0410(4) Uani d . 1 1
C C8 0.8976(3) 0.50848(14) 0.5709(2) 0.0402(4) Uani d . 1 1
C C9 0.8329(3) 0.42945(12) 0.2879(3) 0.0391(4) Uani d . 1 1
H H9 0.9070 0.3854 0.3557 0.047 Uiso calc RD 1 1
C C10 0.6282(3) 0.39570(14) 0.2619(3) 0.0479(5) Uani d . 1 1
H H10A 0.5655 0.4077 0.3661 0.057 Uiso calc RD 1 1
H H10B 0.5601 0.4265 0.1656 0.057 Uiso calc RD 1 1
C C11 0.6167(3) 0.30101(14) 0.2249(3) 0.0437(5) Uani d . 1 1
C C12 0.5649(3) 0.26268(17) 0.0691(3) 0.0532(6) Uani d . 1 1
H H12 0.5355 0.2917 -0.0357 0.064 Uiso calc RD 1 1
C C13 0.6095(3) 0.15405(15) 0.2600(3) 0.0488(5) Uani d . 1 1
C C14 0.6192(3) 0.07499(16) 0.3441(4) 0.0607(7) Uani d . 1 1
H H14 0.5920 0.0241 0.2830 0.073 Uiso calc RD 1 1
C C15 0.6705(3) 0.07453(17) 0.5213(4) 0.0650(7) Uani d . 1 1
H H15 0.6779 0.0224 0.5810 0.078 Uiso calc RD 1 1
C C16 0.7115(3) 0.15063(19) 0.6124(4) 0.0590(6) Uani d . 1 1
H H16 0.7468 0.1482 0.7318 0.071 Uiso calc RD 1 1
C C17 0.7012(3) 0.22977(16) 0.5303(3) 0.0479(5) Uani d . 1 1
H H17 0.7294 0.2801 0.5928 0.058 Uiso calc RD 1 1
C C18 0.6472(3) 0.23231(14) 0.3505(3) 0.0413(4) Uani d . 1 1
C C19 0.9328(3) 0.44380(13) 0.1227(3) 0.0433(5) Uani d . 1 1
N N1 0.8488(2) 0.50773(11) 0.3922(2) 0.0397(4) Uani d . 1 1
N N2 0.5622(3) 0.17470(15) 0.0885(3) 0.0591(6) Uani d . 1 1
N N3 0.7496(3) 0.79406(12) 0.3599(3) 0.0518(5) Uani d . 1 1
O O1 0.7311(2) 0.60263(10) 0.18047(19) 0.0526(4) Uani d . 1 1
O O2 0.9409(2) 0.44385(10) 0.65541(19) 0.0518(4) Uani d . 1 1
O O3 1.0857(3) 0.47711(14) 0.1246(2) 0.0659(5) Uani d . 1 1
O O4 0.8377(3) 0.41420(14) -0.0186(2) 0.0709(6) Uani d . 1 1
O O5 0.8221(3) 0.77922(12) 0.2254(2) 0.0683(5) Uani d . 1 1
O O6 0.6475(3) 0.85593(12) 0.3807(3) 0.0768(6) Uani d . 1 1
H H1 0.913(5) 0.425(2) -0.120(5) 0.093(11) Uiso d . 1 1
H H2 0.525(6) 0.138(3) 0.008(5) 0.095(12) Uiso d . 1 1

loop_
_atom_site_aniso_label
_atom_site_aniso_U_11
_atom_site_aniso_U_22
_atom_site_aniso_U_33
_atom_site_aniso_U_12
_atom_site_aniso_U_13
_atom_site_aniso_U_23
C1 0.0449(10) 0.0354(11) 0.0400(11) 0.0023(8) 0.0046(8) 0.0025(8)
C2 0.0382(9) 0.0391(11) 0.0391(10) -0.0004(8) 0.0080(8) -0.0029(8)
C3 0.0408(10) 0.0409(11) 0.0475(11) -0.0011(8) 0.0092(8) -0.0035(9)
C4 0.0440(11) 0.0449(12) 0.0576(13) -0.0067(9) 0.0161(9) -0.0150(10)
C5 0.0539(12) 0.0625(14) 0.0451(12) -0.0119(11) 0.0133(10) -0.0138(11)
C6 0.0527(12) 0.0579(15) 0.0397(11) -0.0068(10) 0.0100(9) -0.0027(10)
C7 0.0434(10) 0.0442(11) 0.0363(10) -0.0038(8) 0.0083(8) -0.0055(8)
C8 0.0414(10) 0.0436(11) 0.0362(10) 0.0003(8) 0.0078(8) 0.0037(9)
C9 0.0482(10) 0.0314(10) 0.0381(10) 0.0020(8) 0.0068(8) 0.0011(8)
C10 0.0477(12) 0.0417(12) 0.0549(13) 0.0001(9) 0.0085(9) 0.0007(10)
C11 0.0409(10) 0.0400(11) 0.0511(12) -0.0037(8) 0.0087(9) -0.0006(9)
C12 0.0575(13) 0.0598(15) 0.0422(11) -0.0117(11) 0.0034(10) -0.0017(10)
C13 0.0442(11) 0.0413(11) 0.0618(14) -0.0044(9) 0.0104(10) -0.0042(10)
C14 0.0490(12) 0.0396(12) 0.095(2) -0.0061(9) 0.0157(13) -0.0023(12)
C15 0.0497(12) 0.0517(15) 0.095(2) 0.0012(11) 0.0143(13) 0.0218(14)
C16 0.0486(12) 0.0678(16) 0.0610(15) 0.0017(11) 0.0068(10) 0.0146(12)
C17 0.0430(10) 0.0505(12) 0.0506(12) 0.0002(9) 0.0060(9) 0.0034(10)
C18 0.0371(9) 0.0404(11) 0.0474(11) -0.0035(8) 0.0088(8) -0.0003(9)
C19 0.0553(12) 0.0359(10) 0.0388(10) -0.0026(9) 0.0053(9) -0.0012(8)
N1 0.0527(10) 0.0349(9) 0.0315(8) 0.0015(7) 0.0053(7) -0.0001(7)
N2 0.0653(13) 0.0558(14) 0.0568(13) -0.0161(10) 0.0081(10) -0.0152(10)
N3 0.0536(10) 0.0382(10) 0.0639(13) -0.0008(8) 0.0069(9) -0.0001(8)
O1 0.0717(10) 0.0440(8) 0.0401(8) 0.0082(7) -0.0046(7) -0.0003(7)
O2 0.0694(10) 0.0456(9) 0.0406(8) 0.0043(7) 0.0057(7) 0.0065(7)
O3 0.0628(11) 0.0857(13) 0.0511(9) -0.0194(9) 0.0148(8) -0.0044(8)
O4 0.0945(13) 0.0828(13) 0.0363(8) -0.0362(11) 0.0113(9) -0.0052(8)
O5 0.1017(14) 0.0533(10) 0.0511(10) 0.0083(9) 0.0135(9) 0.0002(8)
O6 0.0812(12) 0.0447(10) 0.1084(16) 0.0170(9) 0.0289(11) 0.0126(10)

loop_
_atom_type_symbol
_atom_type_description
_atom_type_scat_dispersion_real
_atom_type_scat_dispersion_imag
_atom_type_scat_source
C C 0.0180 0.0090 'International Tables Vol C Tables 4.2.6.8 and 6.1.1.4'
H H 0.0000 0.0000 'International Tables Vol C Tables 4.2.6.8 and 6.1.1.4'
N N 0.0310 0.0180 'International Tables Vol C Tables 4.2.6.8 and 6.1.1.4'
O O 0.0490 0.0320 'International Tables Vol C Tables 4.2.6.8 and 6.1.1.4'

loop_
_geom_angle_atom_site_label_1
_geom_angle_atom_site_label_2
_geom_angle_atom_site_label_3
_geom_angle
O1 C1 N1 122.92(18)
O1 C1 C2 131.44(18)
N1 C1 C2 105.61(16)
C3 C2 C7 118.11(19)
C3 C2 C1 133.98(19)
C7 C2 C1 107.76(18)
C2 C3 C4 120.1(2)
C2 C3 N3 121.67(19)
C4 C3 N3 118.2(2)
C5 C4 C3 120.2(2)
C5 C4 H4 119.9
C3 C4 H4 119.9
C4 C5 C6 120.6(2)
C4 C5 H5 119.7
C6 C5 H5 119.7
C7 C6 C5 118.1(2)
C7 C6 H6 121.0
C5 C6 H6 121.0
C6 C7 C2 122.7(2)
C6 C7 C8 129.2(2)
C2 C7 C8 108.11(17)
O2 C8 N1 123.29(19)
O2 C8 C7 129.99(18)
N1 C8 C7 106.71(17)
N1 C9 C19 108.63(16)
N1 C9 C10 112.37(17)
C19 C9 C10 116.40(17)
N1 C9 H9 106.3
C19 C9 H9 106.3
C10 C9 H9 106.3
C11 C10 C9 113.22(18)
C11 C10 H10A 108.9
C9 C10 H10A 108.9
C11 C10 H10B 108.9
C9 C10 H10B 108.9
H10A C10 H10B 107.7
C12 C11 C18 106.1(2)
C12 C11 C10 127.1(2)
C18 C11 C10 126.7(2)
C11 C12 N2 110.2(2)
C11 C12 H12 124.9
N2 C12 H12 124.9
N2 C13 C14 130.9(2)
N2 C13 C18 106.9(2)
C14 C13 C18 122.2(2)
C15 C14 C13 117.6(2)
C15 C14 H14 121.2
C13 C14 H14 121.2
C14 C15 C16 121.2(2)
C14 C15 H15 119.4
C16 C15 H15 119.4
C17 C16 C15 121.8(2)
C17 C16 H16 119.1
C15 C16 H16 119.1
C16 C17 C18 118.3(2)
C16 C17 H17 120.8
C18 C17 H17 120.8
C17 C18 C13 118.9(2)
C17 C18 C11 133.8(2)
C13 C18 C11 107.29(19)
O3 C19 O4 123.7(2)
O3 C19 C9 122.70(19)
O4 C19 C9 113.59(18)
C8 N1 C1 111.65(16)
C8 N1 C9 123.58(16)
C1 N1 C9 124.30(16)
C13 N2 C12 109.5(2)
C13 N2 H2 125(3)
C12 N2 H2 125(3)
O5 N3 O6 124.1(2)
O5 N3 C3 117.55(18)
O6 N3 C3 118.3(2)
C19 O4 H1 109(2)

loop_
_geom_bond_atom_site_label_1
_geom_bond_atom_site_label_2
_geom_bond_distance
C1 O1 1.205(3)
C1 N1 1.403(3)
C1 C2 1.493(3)
C2 C3 1.384(3)
C2 C7 1.392(3)
C3 C4 1.391(3)
C3 N3 1.463(3)
C4 C5 1.382(4)
C4 H4 0.9300
C5 C6 1.386(4)
C5 H5 0.9300
C6 C7 1.376(3)
C6 H6 0.9300
C7 C8 1.477(3)
C8 O2 1.219(2)
C8 N1 1.386(3)
C9 N1 1.455(2)
C9 C19 1.527(3)
C9 C10 1.532(3)
C9 H9 0.9800
C10 C11 1.499(3)
C10 H10A 0.9700
C10 H10B 0.9700
C11 C12 1.358(3)
C11 C18 1.442(3)
C12 N2 1.375(3)
C12 H12 0.9300
C13 N2 1.369(3)
C13 C14 1.386(4)
C13 C18 1.413(3)
C14 C15 1.377(4)
C14 H14 0.9300
C15 C16 1.391(4)
C15 H15 0.9300
C16 C17 1.381(4)
C16 H16 0.9300
C17 C18 1.401(3)
C17 H17 0.9300
C19 O3 1.195(3)
C19 O4 1.306(3)
N2 H2 0.86(4)
N3 O5 1.219(3)
N3 O6 1.221(3)
O4 H1 1.00(4)

loop_
_geom_hbond_atom_site_label_D
_geom_hbond_atom_site_label_H
_geom_hbond_atom_site_label_A
_geom_hbond_site_symmetry_A
_geom_hbond_distance_DH
_geom_hbond_distance_HA
_geom_hbond_distance_DA
_geom_hbond_angle_DHA
_geom_hbond_publ_flag
N2 H2 O1 2_645 0.86(4) 2.28(4) 3.002(3) 142(4) y
O4 H1 O2 1_554 1.00(4) 1.78(4) 2.716(2) 154(3) y

loop_
_geom_torsion_atom_site_label_1
_geom_torsion_atom_site_label_2
_geom_torsion_atom_site_label_3
_geom_torsion_atom_site_label_4
_geom_torsion
O1 C1 C2 C3 -1.5(4)
N1 C1 C2 C3 -179.2(2)
O1 C1 C2 C7 173.8(2)
N1 C1 C2 C7 -3.9(2)
C7 C2 C3 C4 -2.8(3)
C1 C2 C3 C4 172.1(2)
C7 C2 C3 N3 174.80(18)
C1 C2 C3 N3 -10.3(3)
C2 C3 C4 C5 4.2(3)
N3 C3 C4 C5 -173.46(19)
C3 C4 C5 C6 -1.9(3)
C4 C5 C6 C7 -1.7(3)
C5 C6 C7 C2 3.2(3)
C5 C6 C7 C8 -176.1(2)
C3 C2 C7 C6 -0.9(3)
C1 C2 C7 C6 -177.10(18)
C3 C2 C7 C8 178.52(17)
C1 C2 C7 C8 2.4(2)
C6 C7 C8 O2 0.6(4)
C2 C7 C8 O2 -178.8(2)
C6 C7 C8 N1 179.5(2)
C2 C7 C8 N1 0.1(2)
N1 C9 C10 C11 -155.69(18)
C19 C9 C10 C11 78.1(2)
C9 C10 C11 C12 -105.8(3)
C9 C10 C11 C18 78.3(3)
C18 C11 C12 N2 -0.4(3)
C10 C11 C12 N2 -176.9(2)
N2 C13 C14 C15 -179.5(2)
C18 C13 C14 C15 -1.1(3)
C13 C14 C15 C16 -0.1(4)
C14 C15 C16 C17 0.5(4)
C15 C16 C17 C18 0.2(3)
C16 C17 C18 C13 -1.3(3)
C16 C17 C18 C11 178.1(2)
N2 C13 C18 C17 -179.45(18)
C14 C13 C18 C17 1.8(3)
N2 C13 C18 C11 1.0(2)
C14 C13 C18 C11 -177.7(2)
C12 C11 C18 C17 -179.8(2)
C10 C11 C18 C17 -3.3(4)
C12 C11 C18 C13 -0.4(2)
C10 C11 C18 C13 176.2(2)
N1 C9 C19 O3 45.1(3)
C10 C9 C19 O3 173.1(2)
N1 C9 C19 O4 -136.7(2)
C10 C9 C19 O4 -8.7(3)
O2 C8 N1 C1 176.27(19)
C7 C8 N1 C1 -2.7(2)
O2 C8 N1 C9 3.8(3)
C7 C8 N1 C9 -175.13(18)
O1 C1 N1 C8 -173.90(19)
C2 C1 N1 C8 4.1(2)
O1 C1 N1 C9 -1.5(3)
C2 C1 N1 C9 176.45(17)
C19 C9 N1 C8 -134.89(18)
C10 C9 N1 C8 94.9(2)
C19 C9 N1 C1 53.6(2)
C10 C9 N1 C1 -76.7(2)
C14 C13 N2 C12 177.3(2)
C18 C13 N2 C12 -1.3(3)
C11 C12 N2 C13 1.1(3)
C2 C3 N3 O5 -34.6(3)
C4 C3 N3 O5 143.1(2)
C2 C3 N3 O6 147.9(2)
C4 C3 N3 O6 -34.5(3)

loop_
_cod_related_entry_id
_cod_related_entry_database
_cod_related_entry_code
1 ChemSpider 13164038
